data_4116725
loop_
_publ_author_name
'Aaron L. Odom'
'Polly L. Arnold'
'Christopher C. Cummins'

_publ_contact_author
;
    Christopher C. Cummins
    Massachusetts Institute of Technology
    Department of Chemistry
    77 Massachusetts Ave.
    Cambridge, MA 02139-4307
    USA
;
_publ_contact_author_email ccummins@mit.edu
_publ_contact_author_fax '(1) 617 253 7030'
_publ_contact_author_phone '(1) 617 253 5332'
_publ_section_title
;
 Heterodinuclear Uranium/Molybdenum Dinitrogen Complexes
;
_journal_name_full 'Journal of the American Chemical Society'
_journal_page_first 5836
_journal_page_last 5837
_journal_paper_doi 10.1021/ja980095t
_journal_volume 120
_journal_year 1998
_chemical_formula_sum 'C100 H150 Mo N8 U'
_chemical_formula_weight 1798.25
_chemical_name_systematic
;
tris(N-tert-butyl-3,5-dimethylanilido)uranium-m-dinitrogen
-tris(N-adamantyl-3,5-dimethyl-anilido)molybdenum
;
_space_group_IT_number 2
_symmetry_cell_setting triclinic
_symmetry_space_group_name_Hall '-P 1'
_symmetry_space_group_name_H-M 'P -1'
_atom_sites_solution_hydrogens geom
_atom_sites_solution_primary direct
_atom_sites_solution_secondary difmap
_audit_creation_method SHELXL
_cell_angle_alpha 112.7040(10)
_cell_angle_beta 97.4120(10)
_cell_angle_gamma 109.3730(10)
_cell_formula_units_Z 2
_cell_length_a 15.0111(3)
_cell_length_b 18.5595(2)
_cell_length_c 20.2429(4)
_cell_measurement_temperature 183(2)
_cell_measurement_theta_max 21.00
_cell_measurement_theta_min 1.51
_cell_volume 4689.10(16)
_computing_cell_refinement 'Siemens XSCANS'
_computing_data_collection 'Siemens XSCANS'
_computing_data_reduction 'Siemens SHELXTL'
_computing_molecular_graphics 'Siemens SHELXTL'
_computing_publication_material 'Siemens SHELXTL'
_computing_structure_refinement 'SHELXL-93 (Sheldrick, 1993)'
_computing_structure_solution 'SHELXS-86 (Sheldrick, 1990)'
_diffrn_ambient_temperature 183(2)
_diffrn_measurement_device 'Siemens P4'
_diffrn_measurement_method '\w scans'
_diffrn_radiation_monochromator graphite
_diffrn_radiation_source 'fine-focus sealed tube'
_diffrn_radiation_type MoK\a
_diffrn_radiation_wavelength 0.71073
_diffrn_reflns_av_R_equivalents 0.0573
_diffrn_reflns_av_sigmaI/netI 0.0617
_diffrn_reflns_limit_h_max 9
_diffrn_reflns_limit_h_min -16
_diffrn_reflns_limit_k_max 20
_diffrn_reflns_limit_k_min -20
_diffrn_reflns_limit_l_max 20
_diffrn_reflns_limit_l_min -22
_diffrn_reflns_number 14618
_diffrn_reflns_theta_max 21.00
_diffrn_reflns_theta_min 1.51
_exptl_absorpt_coefficient_mu 1.907
_exptl_absorpt_correction_T_max 0.9537
_exptl_absorpt_correction_T_min 0.8472
_exptl_absorpt_correction_type empirical
_exptl_crystal_colour orange
_exptl_crystal_density_diffrn 1.274
_exptl_crystal_description plate
_exptl_crystal_F_000 1880
_exptl_crystal_size_max 0.42
_exptl_crystal_size_mid 0.34
_exptl_crystal_size_min 0.11
_refine_diff_density_max 1.369
_refine_diff_density_min -2.988
_refine_diff_density_rms 0.166
_refine_ls_extinction_coef 0.0002(2)
_refine_ls_extinction_expression Fc^*^=kFc[1+0.001xFc^2^\l^3^/sin(2\q)]^-1/4^
_refine_ls_extinction_method SHELXL
_refine_ls_goodness_of_fit_all 1.416
_refine_ls_goodness_of_fit_obs 1.416
_refine_ls_matrix_type full
_refine_ls_number_parameters 907
_refine_ls_number_reflns 9535
_refine_ls_number_restraints 0
_refine_ls_restrained_S_all 1.446
_refine_ls_restrained_S_obs 1.416
_refine_ls_R_factor_all 0.1008
_refine_ls_R_factor_obs 0.0991
_refine_ls_shift/esd_max -0.022
_refine_ls_shift/esd_mean 0.002
_refine_ls_structure_factor_coef Fsqd
_refine_ls_weighting_details 'w=1/[\s^2^(Fo^2^)+(0.0000P)^2^+145.8437P] where P=(Fo^2^+2Fc^2^)/3'
_refine_ls_weighting_scheme calc
_refine_ls_wR_factor_all 0.2255
_refine_ls_wR_factor_obs 0.2203
_reflns_number_observed 9491
_reflns_number_total 9537
_reflns_observed_criterion >2sigma(I)
_cod_data_source_file ja980095t_3.cif
_cod_data_source_block g
_cod_depositor_comments
;
The following automatic conversions were performed:

'_refine_ls_weighting_scheme' value 'calc
w=1/[\s^2^(Fo^2^)+(0.0000P)^2^+145.8437P] where P=(Fo^2^+2Fc^2^)/3'
was changed to 'calc'. New tag '_refine_ls_weighting_details' was
created. The value of the new tag was set to
'w=1/[\s^2^(Fo^2^)+(0.0000P)^2^+145.8437P] where P=(Fo^2^+2Fc^2^)/3'.

Automatic conversion script
Id: cif_fix_values 3143 2015-03-26 13:38:13Z robertas 
;
_cod_original_cell_volume 4689.10(14)
_cod_database_code 4116725

loop_
_symmetry_equiv_pos_as_xyz
'x, y, z'
'-x, -y, -z'

loop_
_atom_site_aniso_label
_atom_site_aniso_U_11
_atom_site_aniso_U_22
_atom_site_aniso_U_33
_atom_site_aniso_U_23
_atom_site_aniso_U_13
_atom_site_aniso_U_12
U 0.0155(4) 0.0110(4) 0.0171(4) 0.0050(3) 0.0068(3) 0.0052(3)
Mo 0.0211(9) 0.0160(9) 0.0219(9) 0.0104(8) 0.0073(7) 0.0075(7)
N1 0.023(9) 0.016(9) 0.028(9) -0.006(8) 0.010(8) 0.007(8)
N2 0.019(9) 0.028(10) 0.024(9) 0.011(8) 0.004(7) 0.008(7)
N3 0.043(10) 0.013(8) 0.029(9) 0.008(7) 0.013(8) 0.017(8)
N4 0.020(9) 0.024(9) 0.015(8) 0.012(7) 0.008(7) 0.014(7)
N5 0.012(8) 0.013(8) 0.018(8) 0.000(7) 0.011(7) 0.000(6)
N6 0.021(9) 0.020(9) 0.036(10) 0.015(8) 0.018(7) 0.013(7)
N7 0.019(9) 0.028(10) 0.029(9) 0.011(8) -0.001(7) 0.011(8)
N8 0.020(9) 0.037(11) 0.021(9) 0.010(8) 0.011(7) 0.019(9)
C11 0.036(13) 0.050(15) 0.021(12) 0.008(11) 0.005(10) 0.030(12)
C12 0.038(13) 0.029(13) 0.045(15) -0.006(12) 0.014(12) 0.016(11)
C13 0.049(14) 0.026(13) 0.038(14) 0.001(12) 0.003(12) 0.019(12)
C14 0.034(13) 0.030(14) 0.032(14) -0.013(11) -0.014(11) 0.013(11)
C15 0.036(13) 0.031(14) 0.071(19) 0.017(13) 0.019(13) 0.020(12)
C16 0.033(12) 0.033(13) 0.044(13) 0.017(12) 0.021(11) 0.025(11)
C17 0.031(12) 0.027(12) 0.024(11) 0.007(10) 0.006(9) 0.013(10)
C18 0.044(14) 0.042(14) 0.034(13) 0.005(11) 0.011(11) 0.020(12)
C19 0.017(10) 0.035(12) 0.037(12) 0.008(10) 0.011(9) 0.017(9)
C21 0.031(12) 0.018(11) 0.019(11) 0.007(9) -0.007(9) 0.006(10)
C22 0.034(12) 0.034(13) 0.042(13) 0.032(11) 0.014(10) 0.017(10)
C23 0.040(13) 0.024(12) 0.043(13) 0.022(11) 0.004(11) 0.005(10)
C26 0.032(12) 0.033(12) 0.035(12) 0.018(10) 0.012(10) 0.021(10)
C27 0.028(11) 0.029(12) 0.018(11) 0.010(9) -0.005(9) 0.013(10)
C28 0.034(12) 0.048(14) 0.033(12) 0.020(11) 0.022(10) 0.027(11)
C29 0.061(15) 0.012(11) 0.042(14) 0.020(10) 0.002(12) -0.001(10)
C31 0.034(12) 0.012(10) 0.028(11) 0.005(9) 0.012(9) 0.019(9)
C32 0.015(10) 0.014(10) 0.015(10) -0.008(8) -0.007(8) -0.003(8)
C33 0.059(15) 0.039(13) 0.034(13) 0.017(11) 0.021(11) 0.037(12)
C35 0.055(15) 0.012(11) 0.049(14) 0.010(10) 0.029(12) 0.011(10)
C36 0.030(12) 0.023(11) 0.022(11) 0.008(9) 0.009(9) 0.013(10)
C37 0.055(14) 0.017(11) 0.022(11) 0.010(9) 0.012(10) 0.016(10)
C38 0.056(15) 0.062(16) 0.070(17) 0.041(14) 0.035(14) 0.048(14)
C39 0.055(15) 0.019(12) 0.054(15) 0.017(11) 0.007(12) 0.019(11)
C41 0.032(13) 0.047(14) 0.016(11) 0.018(10) 0.020(9) 0.011(11)
C42 0.030(12) 0.030(12) 0.018(11) 0.015(9) -0.001(9) 0.002(10)
C43 0.045(16) 0.038(14) 0.036(13) 0.020(12) 0.013(12) -0.007(12)
C44 0.025(14) 0.044(16) 0.038(14) 0.011(12) -0.011(11) -0.032(12)
C45 0.026(13) 0.065(18) 0.042(14) 0.026(13) 0.011(11) 0.010(13)
C46 0.015(11) 0.030(12) 0.045(13) 0.024(11) 0.011(10) 0.000(10)
C48 0.033(12) 0.036(13) 0.029(12) 0.015(10) -0.004(10) 0.009(10)
C51 0.023(11) 0.018(11) 0.025(11) 0.004(9) -0.005(9) 0.002(9)
C52 0.037(12) 0.013(11) 0.025(11) 0.004(9) 0.012(10) 0.005(10)
C53 0.024(12) 0.036(14) 0.082(18) 0.031(14) 0.022(12) 0.009(11)
C54 0.029(12) 0.022(12) 0.046(14) 0.007(11) 0.017(11) -0.003(11)
C55 0.030(12) 0.045(14) 0.028(12) 0.023(11) 0.014(10) 0.014(11)
C56 0.020(11) 0.031(12) 0.016(10) 0.008(9) 0.008(9) 0.004(9)
C57 0.025(11) 0.020(11) 0.034(12) 0.013(10) 0.002(9) 0.015(9)
C58 0.024(12) 0.052(14) 0.049(14) 0.018(12) 0.009(10) 0.024(11)
C59 0.037(13) 0.039(13) 0.036(13) 0.017(11) 0.014(10) 0.012(11)
C61 0.040(13) 0.014(11) 0.050(14) 0.023(11) 0.037(11) 0.014(10)
C62 0.048(13) 0.033(12) 0.040(14) 0.024(11) 0.032(11) 0.027(11)
C63 0.052(14) 0.044(14) 0.052(15) 0.036(13) 0.037(13) 0.036(13)
C64 0.049(14) 0.024(12) 0.037(14) 0.015(11) 0.017(12) 0.001(11)
C65 0.035(13) 0.018(12) 0.073(18) 0.018(12) 0.011(12) 0.008(10)
C66 0.042(13) 0.015(11) 0.031(12) 0.013(10) 0.018(10) -0.001(10)
C67 0.032(11) 0.012(10) 0.015(10) 0.002(8) 0.011(8) 0.013(9)
C68 0.032(12) 0.024(11) 0.031(12) 0.011(10) 0.009(10) 0.014(10)
C69 0.012(10) 0.046(13) 0.052(14) 0.030(12) 0.009(10) 0.014(10)
C110 0.028(12) 0.028(12) 0.048(14) -0.003(11) 0.015(11) 0.008(10)
C131 0.124(27) 0.039(16) 0.054(19) -0.009(14) 0.006(17) 0.042(17)
C151 0.044(15) 0.033(14) 0.079(19) -0.001(14) 0.020(14) 0.005(12)
C210 0.038(12) 0.011(10) 0.027(11) 0.004(9) 0.004(10) 0.012(9)
C211 0.029(13) 0.038(13) 0.045(14) 0.000(12) -0.011(11) 0.019(11)
C212 0.065(18) 0.023(13) 0.061(17) 0.003(12) -0.039(14) 0.010(12)
C213 0.082(20) 0.041(15) 0.032(14) 0.023(12) -0.006(13) 0.000(14)
C215 0.052(14) 0.030(12) 0.023(12) 0.009(10) 0.010(10) 0.020(11)
C216 0.044(14) 0.035(13) 0.042(14) 0.008(11) 0.011(11) 0.019(11)
C231 0.062(18) 0.039(15) 0.096(22) 0.040(16) 0.016(16) -0.004(13)
C251 0.124(26) 0.046(16) 0.057(18) 0.023(14) 0.029(18) 0.030(17)
C310 0.052(14) 0.047(14) 0.017(11) 0.011(10) 0.015(10) 0.012(12)
C331 0.091(21) 0.041(15) 0.058(17) -0.006(13) 0.002(15) 0.044(15)
C351 0.061(17) 0.044(15) 0.061(17) 0.024(13) 0.020(14) 0.012(13)
C411 0.028(12) 0.041(13) 0.030(12) 0.001(11) 0.008(10) 0.018(10)
C412 0.030(12) 0.039(13) 0.054(14) 0.021(12) 0.038(11) 0.018(10)
C413 0.035(12) 0.018(11) 0.023(11) -0.005(9) 0.006(9) 0.011(9)
C414 0.044(13) 0.023(11) 0.026(12) 0.003(10) 0.004(10) 0.021(10)
C415 0.052(15) 0.027(12) 0.051(14) 0.023(11) 0.024(12) 0.025(11)
C416 0.038(13) 0.016(11) 0.035(13) 0.001(10) 0.013(10) -0.003(10)
C431 0.104(23) 0.056(17) 0.057(17) 0.050(15) 0.014(16) 0.009(16)
C451 0.038(15) 0.122(26) 0.104(23) 0.090(22) 0.023(15) 0.032(16)
C510 0.036(12) 0.040(13) 0.021(11) 0.007(10) -0.001(10) 0.022(11)
C531 0.047(16) 0.049(17) 0.096(22) 0.022(16) 0.041(16) -0.020(13)
C551 0.034(13) 0.056(15) 0.033(13) 0.003(12) 0.022(11) 0.010(12)
C610 0.028(11) 0.028(11) 0.024(11) 0.011(9) 0.007(9) 0.006(9)
C611 0.060(15) 0.008(10) 0.026(12) 0.002(9) 0.002(10) 0.017(10)
C612 0.047(14) 0.054(15) 0.037(13) 0.028(12) 0.024(11) 0.035(12)
C613 0.028(12) 0.033(12) 0.058(15) 0.022(12) 0.021(11) 0.026(10)
C614 0.044(13) 0.048(14) 0.039(13) 0.025(11) 0.026(11) 0.034(12)
C615 0.033(12) 0.056(14) 0.047(14) 0.044(12) 0.035(11) 0.034(11)
C616 0.034(12) 0.026(12) 0.052(14) 0.026(11) 0.024(11) 0.015(10)
C631 0.064(16) 0.065(17) 0.037(14) 0.041(13) 0.021(12) 0.022(14)
C651 0.057(16) 0.049(16) 0.038(14) 0.007(12) 0.014(13) -0.011(13)

loop_
_atom_site_label
_atom_site_type_symbol
_atom_site_fract_x
_atom_site_fract_y
_atom_site_fract_z
_atom_site_U_iso_or_equiv
_atom_site_thermal_displace_type
_atom_site_occupancy
_atom_site_calc_flag
_atom_site_refinement_flags
U U 0.68938(5) 0.85072(4) 0.24009(4) 0.0149(3) Uani 1 d .
Mo Mo 0.95965(11) 1.14471(10) 0.28267(9) 0.0190(4) Uani 1 d .
N1 N 0.5355(11) 0.8384(9) 0.1997(8) 0.028(4) Uani 1 d .
N2 N 0.8903(10) 1.1706(9) 0.2114(8) 0.025(4) Uani 1 d .
N3 N 0.6998(11) 0.7323(9) 0.1566(8) 0.027(4) Uani 1 d .
N4 N 0.9901(10) 1.2220(9) 0.3897(7) 0.017(3) Uani 1 d .
N5 N 0.7014(10) 0.8416(8) 0.3490(7) 0.018(3) Uani 1 d .
N6 N 1.0678(10) 1.1135(9) 0.2551(8) 0.022(4) Uani 1 d .
N7 N 0.8057(11) 0.9766(10) 0.2595(8) 0.027(4) Uani 1 d .
N8 N 0.8682(11) 1.0458(10) 0.2702(8) 0.025(4) Uani 1 d .
C11 C 0.4610(15) 0.7599(14) 0.1400(11) 0.036(5) Uani 1 d .
C12 C 0.4360(15) 0.7525(14) 0.0675(12) 0.045(6) Uani 1 d .
H12A H 0.4672(15) 0.8002(14) 0.0587(12) 0.054 Uiso 1 calc R
C13 C 0.3651(16) 0.6748(14) 0.0082(12) 0.042(6) Uani 1 d .
C14 C 0.3265(15) 0.6045(14) 0.0208(12) 0.044(6) Uani 1 d .
H14A H 0.2817(15) 0.5510(14) -0.0201(12) 0.053 Uiso 1 calc R
C15 C 0.3506(16) 0.6094(14) 0.0904(14) 0.046(6) Uani 1 d .
C16 C 0.4202(14) 0.6885(13) 0.1519(12) 0.033(5) Uani 1 d .
H16A H 0.4384(14) 0.6924(13) 0.2002(12) 0.039 Uiso 1 calc R
C17 C 0.5004(14) 0.9044(12) 0.2397(10) 0.029(5) Uani 1 d .
C18 C 0.4188(16) 0.8702(14) 0.2728(12) 0.044(6) Uani 1 d .
H18A H 0.3624(16) 0.8204(14) 0.2324(12) 0.066 Uiso 1 calc R
H18B H 0.3975(16) 0.9153(14) 0.2987(12) 0.066 Uiso 1 calc R
H18C H 0.4447(16) 0.8531(14) 0.3085(12) 0.066 Uiso 1 calc R
C19 C 0.4629(13) 0.9392(12) 0.1879(11) 0.031(5) Uani 1 d .
H19A H 0.4061(13) 0.8922(12) 0.1458(11) 0.046 Uiso 1 calc R
H19B H 0.5160(13) 0.9630(12) 0.1687(11) 0.046 Uiso 1 calc R
H19C H 0.4432(13) 0.9843(12) 0.2167(11) 0.046 Uiso 1 calc R
C21 C 0.9201(14) 1.2626(11) 0.2388(10) 0.025(5) Uani 1 d .
C22 C 1.0003(14) 1.3088(12) 0.2245(11) 0.030(5) Uani 1 d .
H22A H 1.0360(14) 1.2805(12) 0.1975(11) 0.036 Uiso 1 calc R
C23 C 1.0312(15) 1.3984(12) 0.2493(12) 0.037(5) Uani 1 d .
C24 C 0.9817(17) 1.4362(16) 0.2884(13) 0.049(6) Uiso 1 d .
H24A H 1.0033(17) 1.4964(16) 0.3060(13) 0.058 Uiso 1 calc R
C25 C 0.8996(17) 1.3934(15) 0.3056(13) 0.051(6) Uiso 1 d .
C26 C 0.8687(14) 1.3031(12) 0.2800(11) 0.030(5) Uani 1 d .
H26A H 0.8138(14) 1.2713(12) 0.2910(11) 0.036 Uiso 1 calc R
C27 C 0.8099(14) 1.1157(12) 0.1386(10) 0.027(5) Uani 1 d .
C28 C 0.7069(14) 1.1095(13) 0.1478(11) 0.033(5) Uani 1 d .
H28A H 0.6917(14) 1.0852(13) 0.1829(11) 0.040 Uiso 1 calc R
H28B H 0.7083(14) 1.1678(13) 0.1695(11) 0.040 Uiso 1 calc R
C29 C 0.8287(17) 1.1538(12) 0.0835(11) 0.042(6) Uani 1 d .
H29A H 0.8293(17) 1.2119(12) 0.1051(11) 0.050 Uiso 1 calc R
H29B H 0.8945(17) 1.1599(12) 0.0767(11) 0.050 Uiso 1 calc R
C31 C 0.7030(14) 0.6654(11) 0.1756(10) 0.023(4) Uani 1 d .
C32 C 0.7881(13) 0.6525(11) 0.1886(9) 0.024(5) Uani 1 d .
H32A H 0.8468(13) 0.6873(11) 0.1835(9) 0.028 Uiso 1 calc R
C33 C 0.7884(16) 0.5889(13) 0.2092(11) 0.038(5) Uani 1 d .
C34 C 0.7061(13) 0.5415(11) 0.2226(10) 0.022(4) Uiso 1 d .
H34A H 0.7090(13) 0.5045(11) 0.2438(10) 0.027 Uiso 1 calc R
C35 C 0.6174(16) 0.5503(12) 0.2033(12) 0.039(6) Uani 1 d .
C36 C 0.6180(14) 0.6120(11) 0.1813(10) 0.025(5) Uani 1 d .
H36A H 0.5583(14) 0.6180(11) 0.1697(10) 0.030 Uiso 1 calc R
C37 C 0.6948(15) 0.7127(12) 0.0771(10) 0.031(5) Uani 1 d .
C38 C 0.7844(17) 0.7011(15) 0.0544(14) 0.050(6) Uani 1 d .
H38A H 0.7888(17) 0.6513(15) 0.0585(14) 0.076 Uiso 1 calc R
H38B H 0.8446(17) 0.7528(15) 0.0877(14) 0.076 Uiso 1 calc R
H38C H 0.7771(17) 0.6917(15) 0.0026(14) 0.076 Uiso 1 calc R
C39 C 0.5999(16) 0.6337(12) 0.0222(12) 0.043(6) Uani 1 d .
H39A H 0.6007(16) 0.5826(12) 0.0254(12) 0.064 Uiso 1 calc R
H39B H 0.5962(16) 0.6259(12) -0.0290(12) 0.064 Uiso 1 calc R
H39C H 0.5423(16) 0.6424(12) 0.0351(12) 0.064 Uiso 1 calc R
C41 C 1.0862(14) 1.2911(13) 0.4176(10) 0.031(5) Uani 1 d .
C42 C 1.1006(14) 1.3696(12) 0.4208(10) 0.028(5) Uani 1 d .
H42A H 1.0448(14) 1.3777(12) 0.4030(10) 0.034 Uiso 1 calc R
C43 C 1.1923(17) 1.4366(14) 0.4485(12) 0.046(6) Uani 1 d .
C44 C 1.2730(16) 1.4230(15) 0.4721(12) 0.054(7) Uani 1 d .
H44A H 1.3372(16) 1.4678(15) 0.4887(12) 0.065 Uiso 1 calc R
C45 C 1.2640(15) 1.3471(16) 0.4724(12) 0.046(6) Uani 1 d .
C46 C 1.1697(13) 1.2815(12) 0.4456(11) 0.030(5) Uani 1 d .
H46A H 1.1615(13) 1.2287(12) 0.4461(11) 0.037 Uiso 1 calc R
C47 C 0.9355(13) 1.2171(11) 0.4473(10) 0.023(4) Uiso 1 d .
C48 C 0.8264(14) 1.1884(13) 0.4134(11) 0.036(5) Uani 1 d .
H48A H 0.7998(14) 1.1318(13) 0.3685(11) 0.043 Uiso 1 calc R
H48B H 0.8166(14) 1.2302(13) 0.3976(11) 0.043 Uiso 1 calc R
C49 C 0.9744(14) 1.3061(12) 0.5174(10) 0.029(5) Uiso 1 d .
H49A H 1.0461(14) 1.3270(12) 0.5403(10) 0.034 Uiso 1 calc R
H49B H 0.9640(14) 1.3483(12) 0.5025(10) 0.034 Uiso 1 calc R
C51 C 0.6204(13) 0.8202(11) 0.3771(10) 0.027(5) Uani 1 d .
C52 C 0.5438(14) 0.7390(11) 0.3461(10) 0.028(5) Uani 1 d .
H52A H 0.5460(14) 0.6950(11) 0.3031(10) 0.033 Uiso 1 calc R
C53 C 0.4633(15) 0.7172(14) 0.3738(14) 0.046(6) Uani 1 d .
C54 C 0.4611(15) 0.7832(12) 0.4359(12) 0.039(6) Uani 1 d .
H54A H 0.4077(15) 0.7702(12) 0.4562(12) 0.047 Uiso 1 calc R
C55 C 0.5312(14) 0.8654(13) 0.4691(11) 0.032(5) Uani 1 d .
C56 C 0.6121(13) 0.8859(12) 0.4400(10) 0.025(5) Uani 1 d .
H56A H 0.6611(13) 0.9433(12) 0.4623(10) 0.030 Uiso 1 calc R
C57 C 0.7912(13) 0.8423(11) 0.3883(10) 0.026(5) Uani 1 d .
C58 C 0.8704(14) 0.8655(14) 0.3492(12) 0.041(6) Uani 1 d .
H58A H 0.8454(14) 0.8239(14) 0.2960(12) 0.062 Uiso 1 calc R
H58B H 0.9306(14) 0.8639(14) 0.3726(12) 0.062 Uiso 1 calc R
H58C H 0.8852(14) 0.9233(14) 0.3544(12) 0.062 Uiso 1 calc R
C59 C 0.7724(15) 0.7531(13) 0.3827(11) 0.038(5) Uani 1 d .
H59A H 0.7460(15) 0.7100(13) 0.3299(11) 0.057 Uiso 1 calc R
H59B H 0.7246(15) 0.7388(13) 0.4093(11) 0.057 Uiso 1 calc R
H59C H 0.8346(15) 0.7537(13) 0.4053(11) 0.057 Uiso 1 calc R
C61 C 1.1184(14) 1.1639(11) 0.2209(11) 0.029(5) Uani 1 d .
C62 C 1.0895(15) 1.1321(13) 0.1426(11) 0.033(5) Uani 1 d .
H62A H 1.0394(15) 1.0756(13) 0.1125(11) 0.040 Uiso 1 calc R
C63 C 1.1317(16) 1.1808(14) 0.1075(12) 0.038(6) Uani 1 d .
C64 C 1.2086(16) 1.2606(13) 0.1532(12) 0.040(6) Uani 1 d .
H64A H 1.2411(16) 1.2936(13) 0.1305(12) 0.048 Uiso 1 calc R
C65 C 1.2410(15) 1.2952(13) 0.2316(14) 0.045(6) Uani 1 d .
C66 C 1.1939(14) 1.2432(11) 0.2621(11) 0.031(5) Uani 1 d .
H66A H 1.2157(14) 1.2643(11) 0.3148(11) 0.037 Uiso 1 calc R
C67 C 1.0995(13) 1.0453(11) 0.2529(9) 0.020(4) Uani 1 d .
C68 C 1.0500(14) 0.9633(11) 0.1758(10) 0.029(5) Uani 1 d .
H68A H 1.0695(14) 0.9773(11) 0.1358(10) 0.034 Uiso 1 calc R
H68B H 0.9771(14) 0.9413(11) 0.1640(10) 0.034 Uiso 1 calc R
C69 C 1.2122(13) 1.0743(13) 0.2680(12) 0.034(5) Uani 1 d .
H69A H 1.2323(13) 1.0889(13) 0.2285(12) 0.040 Uiso 1 calc R
H69B H 1.2464(13) 1.1269(13) 0.3167(12) 0.040 Uiso 1 calc R
C110 C 0.5867(14) 0.9807(13) 0.3019(12) 0.043(6) Uani 1 d .
H11A H 0.6386(14) 1.0027(13) 0.2810(12) 0.064 Uiso 1 calc R
H11B H 0.6125(14) 0.9635(13) 0.3375(12) 0.064 Uiso 1 calc R
H11C H 0.5652(14) 1.0257(13) 0.3277(12) 0.064 Uiso 1 calc R
C131 C 0.3408(24) 0.6680(16) -0.0682(14) 0.083(10) Uani 1 d .
H13A H 0.3752(24) 0.7243(16) -0.0659(14) 0.124 Uiso 1 calc R
H13B H 0.2693(24) 0.6484(16) -0.0876(14) 0.124 Uiso 1 calc R
H13C H 0.3619(24) 0.6266(16) -0.1015(14) 0.124 Uiso 1 calc R
C151 C 0.3061(17) 0.5332(14) 0.1050(15) 0.065(8) Uani 1 d .
H15A H 0.3330(17) 0.5500(14) 0.1581(15) 0.097 Uiso 1 calc R
H15B H 0.3223(17) 0.4866(14) 0.0741(15) 0.097 Uiso 1 calc R
H15C H 0.2341(17) 0.5136(14) 0.0923(15) 0.097 Uiso 1 calc R
C210 C 0.8026(14) 1.0243(11) 0.1028(10) 0.027(5) Uani 1 d .
H21A H 0.8673(14) 1.0258(11) 0.0963(10) 0.033 Uiso 1 calc R
H21B H 0.7864(14) 0.9981(11) 0.1365(10) 0.033 Uiso 1 calc R
C211 C 0.6268(15) 1.0534(13) 0.0733(12) 0.045(6) Uani 1 d .
H21F H 0.5614(15) 1.0501(13) 0.0813(12) 0.054 Uiso 1 calc R
C212 C 0.6488(19) 1.0932(14) 0.0204(14) 0.064(8) Uani 1 d .
H21J H 0.6505(19) 1.1516(14) 0.0423(14) 0.077 Uiso 1 calc R
H21K H 0.5961(19) 1.0578(14) -0.0282(14) 0.077 Uiso 1 calc R
C213 C 0.7507(20) 1.0980(15) 0.0077(12) 0.060(8) Uani 1 d .
H21I H 0.7657(20) 1.1238(15) -0.0270(12) 0.072 Uiso 1 calc R
C214 C 0.7479(16) 1.0085(13) -0.0249(12) 0.039(5) Uiso 1 d .
H21D H 0.6970(16) 0.9718(13) -0.0743(12) 0.046 Uiso 1 calc R
H21E H 0.8127(16) 1.0113(13) -0.0323(12) 0.046 Uiso 1 calc R
C215 C 0.7243(15) 0.9699(13) 0.0277(10) 0.035(5) Uani 1 d .
H21C H 0.7233(15) 0.9112(13) 0.0056(10) 0.043 Uiso 1 calc R
C216 C 0.6223(16) 0.9621(13) 0.0365(12) 0.043(6) Uani 1 d .
H21G H 0.6047(16) 0.9335(13) 0.0683(12) 0.052 Uiso 1 calc R
H21H H 0.5717(16) 0.9275(13) -0.0131(12) 0.052 Uiso 1 calc R
C231 C 1.1198(19) 1.4464(15) 0.2325(16) 0.070(8) Uani 1 d .
H23A H 1.1453(19) 1.4062(15) 0.2031(16) 0.105 Uiso 1 calc R
H23B H 1.1712(19) 1.4904(15) 0.2795(16) 0.105 Uiso 1 calc R
H23C H 1.1010(19) 1.4739(15) 0.2037(16) 0.105 Uiso 1 calc R
C251 C 0.8420(23) 1.4356(16) 0.3506(15) 0.077(9) Uani 1 d .
H25A H 0.7878(23) 1.3921(16) 0.3550(15) 0.116 Uiso 1 calc R
H25B H 0.8149(23) 1.4626(16) 0.3252(15) 0.116 Uiso 1 calc R
H25C H 0.8860(23) 1.4794(16) 0.4007(15) 0.116 Uiso 1 calc R
C310 C 0.6902(16) 0.7903(13) 0.0701(11) 0.042(6) Uani 1 d .
H31A H 0.6332(16) 0.7990(13) 0.0844(11) 0.062 Uiso 1 calc R
H31B H 0.6835(16) 0.7804(13) 0.0182(11) 0.062 Uiso 1 calc R
H31C H 0.7510(16) 0.8415(13) 0.1033(11) 0.062 Uiso 1 calc R
C331 C 0.8816(20) 0.5760(15) 0.2230(14) 0.071(8) Uani 1 d .
H33A H 0.9328(20) 0.6137(15) 0.2110(14) 0.106 Uiso 1 calc R
H33B H 0.8683(20) 0.5160(15) 0.1912(14) 0.106 Uiso 1 calc R
H33C H 0.9045(20) 0.5899(15) 0.2758(14) 0.106 Uiso 1 calc R
C351 C 0.5234(18) 0.4946(15) 0.2129(14) 0.058(7) Uani 1 d .
H35A H 0.5369(18) 0.4546(15) 0.2287(14) 0.087 Uiso 1 calc R
H35B H 0.4707(18) 0.4621(15) 0.1652(14) 0.087 Uiso 1 calc R
H35C H 0.5025(18) 0.5315(15) 0.2511(14) 0.087 Uiso 1 calc R
C410 C 0.9488(13) 1.1524(12) 0.4719(10) 0.025(5) Uiso 1 d .
H41F H 1.0201(13) 1.1705(12) 0.4941(10) 0.030 Uiso 1 calc R
H41G H 0.9234(13) 1.0954(12) 0.4277(10) 0.030 Uiso 1 calc R
C411 C 0.7700(15) 1.1817(13) 0.4713(11) 0.037(5) Uani 1 d .
H41E H 0.6981(15) 1.1623(13) 0.4476(11) 0.044 Uiso 1 calc R
C412 C 0.8074(14) 1.2678(13) 0.5392(12) 0.037(5) Uani 1 d .
H41C H 0.7714(14) 1.2629(13) 0.5761(12) 0.045 Uiso 1 calc R
H41D H 0.7966(14) 1.3101(13) 0.5246(12) 0.045 Uiso 1 calc R
C413 C 0.9191(14) 1.2974(12) 0.5740(10) 0.031(5) Uani 1 d .
H41B H 0.9449(14) 1.3547(12) 0.6191(10) 0.037 Uiso 1 calc R
C414 C 0.9330(15) 1.2335(12) 0.5984(10) 0.033(5) Uani 1 d .
H41H H 0.8964(15) 1.2290(12) 0.6350(10) 0.040 Uiso 1 calc R
H41I H 1.0040(15) 1.2529(12) 0.6229(10) 0.040 Uiso 1 calc R
C415 C 0.8943(16) 1.1453(13) 0.5292(12) 0.039(5) Uani 1 d .
H41A H 0.9045(16) 1.1028(13) 0.5446(12) 0.046 Uiso 1 calc R
C416 C 0.7829(15) 1.1161(12) 0.4949(11) 0.038(5) Uani 1 d .
H41J H 0.7553(15) 1.0587(12) 0.4509(11) 0.045 Uiso 1 calc R
H41K H 0.7475(15) 1.1122(12) 0.5322(11) 0.045 Uiso 1 calc R
C431 C 1.2044(22) 1.5214(16) 0.4477(14) 0.073(9) Uani 1 d .
H43A H 1.2743(22) 1.5618(16) 0.4695(14) 0.109 Uiso 1 calc R
H43B H 1.1655(22) 1.5459(16) 0.4772(14) 0.109 Uiso 1 calc R
H43C H 1.1812(22) 1.5109(16) 0.3960(14) 0.109 Uiso 1 calc R
C451 C 1.3550(17) 1.3345(20) 0.4979(17) 0.075(9) Uani 1 d .
H45A H 1.3347(17) 1.2770(20) 0.4945(17) 0.112 Uiso 1 calc R
H45B H 1.3916(17) 1.3778(20) 0.5498(17) 0.112 Uiso 1 calc R
H45C H 1.3974(17) 1.3407(20) 0.4656(17) 0.112 Uiso 1 calc R
C510 C 0.8315(15) 0.9072(13) 0.4698(10) 0.034(5) Uani 1 d .
H51A H 0.8439(15) 0.9645(13) 0.4745(10) 0.052 Uiso 1 calc R
H51B H 0.8935(15) 0.9072(13) 0.4921(10) 0.052 Uiso 1 calc R
H51C H 0.7834(15) 0.8923(13) 0.4961(10) 0.052 Uiso 1 calc R
C531 C 0.3849(18) 0.6277(16) 0.3391(16) 0.078(9) Uani 1 d .
H53A H 0.3996(18) 0.5909(16) 0.2963(16) 0.116 Uiso 1 calc R
H53B H 0.3207(18) 0.6276(16) 0.3219(16) 0.116 Uiso 1 calc R
H53C H 0.3828(18) 0.6060(16) 0.3762(16) 0.116 Uiso 1 calc R
C551 C 0.5292(16) 0.9341(14) 0.5392(11) 0.048(6) Uani 1 d .
H55A H 0.5856(16) 0.9886(14) 0.5544(11) 0.073 Uiso 1 calc R
H55B H 0.5332(16) 0.9173(14) 0.5795(11) 0.073 Uiso 1 calc R
H55C H 0.4676(16) 0.9408(14) 0.5293(11) 0.073 Uiso 1 calc R
C610 C 1.0685(14) 1.0184(12) 0.3122(10) 0.029(5) Uani 1 d .
H61A H 1.0973(14) 1.0695(12) 0.3620(10) 0.034 Uiso 1 calc R
H61B H 0.9956(14) 0.9955(12) 0.3006(10) 0.034 Uiso 1 calc R
C611 C 1.0838(16) 0.8938(11) 0.1796(11) 0.034(5) Uani 1 d .
H61F H 1.0514(16) 0.8412(11) 0.1300(11) 0.041 Uiso 1 calc R
C612 C 1.1928(15) 0.9259(14) 0.1938(11) 0.038(5) Uani 1 d .
H61J H 1.2114(15) 0.9401(14) 0.1538(11) 0.046 Uiso 1 calc R
H61K H 1.2141(15) 0.8806(14) 0.1935(11) 0.046 Uiso 1 calc R
C613 C 1.2442(15) 1.0058(12) 0.2698(12) 0.034(5) Uani 1 d .
H61I H 1.3175(15) 1.0271(12) 0.2800(12) 0.041 Uiso 1 calc R
C614 C 1.2135(15) 0.9814(14) 0.3304(11) 0.036(5) Uani 1 d .
H61G H 1.2331(15) 0.9354(14) 0.3302(11) 0.043 Uiso 1 calc R
H61H H 1.2474(15) 1.0320(14) 0.3804(11) 0.043 Uiso 1 calc R
C615 C 1.1021(14) 0.9505(13) 0.3151(11) 0.031(5) Uani 1 d .
H61C H 1.0821(14) 0.9359(13) 0.3552(11) 0.037 Uiso 1 calc R
C616 C 1.0509(15) 0.8707(12) 0.2391(11) 0.033(5) Uani 1 d .
H61D H 1.0688(15) 0.8241(12) 0.2396(11) 0.039 Uiso 1 calc R
H61E H 0.9783(15) 0.8502(12) 0.2281(11) 0.039 Uiso 1 calc R
C631 C 1.0952(17) 1.1473(15) 0.0252(12) 0.050(6) Uani 1 d .
H63A H 1.0408(17) 1.0900(15) 0.0034(12) 0.075 Uiso 1 calc R
H63B H 1.1491(17) 1.1437(15) 0.0033(12) 0.075 Uiso 1 calc R
H63C H 1.0715(17) 1.1861(15) 0.0145(12) 0.075 Uiso 1 calc R
C651 C 1.3267(18) 1.3821(15) 0.2775(13) 0.062(8) Uani 1 d .
H65A H 1.3481(18) 1.4072(15) 0.2445(13) 0.093 Uiso 1 calc R
H65B H 1.3816(18) 1.3756(15) 0.3027(13) 0.093 Uiso 1 calc R
H65C H 1.3061(18) 1.4200(15) 0.3151(13) 0.093 Uiso 1 calc R
C11S C 0.4787(74) 0.7590(66) 0.7832(58) 0.331(54) Uiso 1 d .
H11D H 0.4345(74) 0.6974(66) 0.7514(58) 0.398 Uiso 1 calc R
H11E H 0.4378(74) 0.7856(66) 0.8092(58) 0.398 Uiso 1 calc R
C12S C 0.4972(79) 0.7887(69) 0.7398(64) 0.333(56) Uiso 1 d .
H12B H 0.5554(79) 0.7791(69) 0.7277(64) 0.399 Uiso 1 calc R
H12C H 0.5210(79) 0.8516(69) 0.7701(64) 0.399 Uiso 1 calc R
C13S C 0.4398(88) 0.7703(78) 0.6766(71) 0.383(69) Uiso 1 d .
H13D H 0.3761(88) 0.7244(78) 0.6685(71) 0.459 Uiso 1 calc R
H13E H 0.4270(88) 0.8217(78) 0.6849(71) 0.459 Uiso 1 calc R
C14S C 0.4585(51) 0.7474(45) 0.6155(40) 0.238(32) Uiso 1 d .
H14B H 0.4037(51) 0.7377(45) 0.5763(40) 0.357 Uiso 1 calc R
H14C H 0.4672(51) 0.6940(45) 0.6026(40) 0.357 Uiso 1 calc R
H14D H 0.5193(51) 0.7924(45) 0.6194(40) 0.357 Uiso 1 calc R
C15S C 0.5476(40) 0.7618(34) 0.8398(30) 0.180(21) Uiso 1 d .
H15D H 0.5123(40) 0.7322(34) 0.8657(30) 0.270 Uiso 1 calc R
H15E H 0.5902(40) 0.8217(34) 0.8757(30) 0.270 Uiso 1 calc R
H15F H 0.5881(40) 0.7332(34) 0.8170(30) 0.270 Uiso 1 calc R
C21S C 0.8513(26) 1.3392(23) 0.8031(19) 0.107(11) Uiso 1 d .
H21L H 0.7808(26) 1.3153(23) 0.7769(19) 0.161 Uiso 1 calc R
H21M H 0.8822(26) 1.3060(23) 0.7718(19) 0.161 Uiso 1 calc R
H21N H 0.8830(26) 1.3992(23) 0.8128(19) 0.161 Uiso 1 calc R
C22S C 0.8649(44) 1.3344(38) 0.8843(32) 0.181(22) Uiso 1 d .
H22B H 0.8314(44) 1.3668(38) 0.9143(32) 0.218 Uiso 1 calc R
H22C H 0.8303(44) 1.2736(38) 0.8734(32) 0.218 Uiso 1 calc R
C23S C 0.9485(67) 1.3617(60) 0.9221(55) 0.313(47) Uiso 1 d .
H23D H 0.9863(67) 1.4212(60) 0.9309(55) 0.375 Uiso 1 calc R
H23E H 0.9812(67) 1.3257(60) 0.8959(55) 0.375 Uiso 1 calc R
C24S C 0.9465(76) 1.3603(64) 0.9970(61) 0.310(53) Uiso 1 d .
H24B H 1.0093(76) 1.4102(64) 1.0310(61) 0.373 Uiso 1 calc R
H24C H 0.8946(76) 1.3808(64) 1.0084(61) 0.373 Uiso 1 calc R
C25S C 0.9398(69) 1.3235(62) 1.0220(51) 0.310(55) Uiso 1 d .
H25D H 0.9430(69) 1.3561(62) 1.0743(51) 0.465 Uiso 1 calc R
H25E H 0.9934(69) 1.3046(62) 1.0205(51) 0.465 Uiso 1 calc R
H25F H 0.8761(69) 1.2733(62) 0.9962(51) 0.465 Uiso 1 calc R

loop_
_atom_type_symbol
_atom_type_description
_atom_type_scat_dispersion_real
_atom_type_scat_dispersion_imag
_atom_type_scat_source
C C 0.0033 0.0016 'International Tables Vol C Tables 4.2.6.8 and 6.1.1.4'
H H 0.0000 0.0000 'International Tables Vol C Tables 4.2.6.8 and 6.1.1.4'
N N 0.0061 0.0033 'International Tables Vol C Tables 4.2.6.8 and 6.1.1.4'
Mo Mo -1.6832 0.6857 'International Tables Vol C Tables 4.2.6.8 and 6.1.1.4'
U U -9.6767 9.6646 'International Tables Vol C Tables 4.2.6.8 and 6.1.1.4'

loop_
_geom_angle_atom_site_label_1
_geom_angle_atom_site_label_2
_geom_angle_atom_site_label_3
_geom_angle
N1 U N7 112.0(5)
N1 U N5 106.8(5)
N7 U N5 109.7(5)
N1 U N3 106.8(5)
N7 U N3 114.8(5)
N5 U N3 106.2(5)
N8 Mo N4 103.2(6)
N8 Mo N2 102.6(6)
N4 Mo N2 116.3(6)
N8 Mo N6 103.1(6)
N4 Mo N6 114.5(6)
N2 Mo N6 114.6(6)
C11 N1 C17 115.4(14)
C11 N1 U 121.1(11)
C17 N1 U 122.9(11)
C21 N2 C27 114.5(14)
C21 N2 Mo 112.1(11)
C27 N2 Mo 133.3(12)
C31 N3 C37 114.6(13)
C31 N3 U 121.3(11)
C37 N3 U 123.8(10)
C41 N4 C47 116.2(13)
C41 N4 Mo 111.3(10)
C47 N4 Mo 132.2(11)
C51 N5 C57 114.7(14)
C51 N5 U 123.5(11)
C57 N5 U 120.9(10)
C61 N6 C67 114.7(13)
C61 N6 Mo 109.8(11)
C67 N6 Mo 135.0(11)
N8 N7 U 179.1(12)
N7 N8 Mo 178.1(13)
C16 C11 C12 119.9(20)
C16 C11 N1 120.0(18)
C12 C11 N1 119.9(20)
C13 C12 C11 120.2(22)
C14 C13 C12 119.0(21)
C14 C13 C131 121.5(20)
C12 C13 C131 119.3(22)
C15 C14 C13 122.1(20)
C14 C15 C16 119.7(21)
C14 C15 C151 122.3(22)
C16 C15 C151 118.0(22)
C11 C16 C15 119.1(20)
N1 C17 C110 108.4(15)
N1 C17 C18 111.8(16)
C110 C17 C18 109.3(16)
N1 C17 C19 111.9(15)
C110 C17 C19 105.4(16)
C18 C17 C19 109.9(16)
C22 C21 C26 120.3(18)
C22 C21 N2 119.3(17)
C26 C21 N2 120.4(17)
C21 C22 C23 121.1(19)
C24 C23 C22 118.0(20)
C24 C23 C231 122.8(21)
C22 C23 C231 119.1(20)
C23 C24 C25 124.1(23)
C24 C25 C26 117.5(21)
C24 C25 C251 125.0(22)
C26 C25 C251 117.5(21)
C21 C26 C25 118.9(19)
N2 C27 C210 111.3(14)
N2 C27 C29 110.4(15)
C210 C27 C29 108.8(16)
N2 C27 C28 112.4(15)
C210 C27 C28 107.1(16)
C29 C27 C28 106.6(16)
C211 C28 C27 111.4(16)
C213 C29 C27 112.1(16)
C36 C31 C32 118.3(16)
C36 C31 N3 119.0(16)
C32 C31 N3 122.7(17)
C31 C32 C33 120.7(18)
C34 C33 C32 120.9(18)
C34 C33 C331 119.1(20)
C32 C33 C331 119.8(21)
C33 C34 C35 117.5(17)
C36 C35 C34 120.1(18)
C36 C35 C351 121.0(20)
C34 C35 C351 118.8(18)
C35 C36 C31 121.9(18)
N3 C37 C310 105.2(14)
N3 C37 C38 114.5(17)
C310 C37 C38 108.0(17)
N3 C37 C39 111.7(16)
C310 C37 C39 107.6(16)
C38 C37 C39 109.4(17)
C42 C41 C46 117.4(18)
C42 C41 N4 122.3(18)
C46 C41 N4 120.3(18)
C43 C42 C41 122.7(20)
C42 C43 C44 118.0(21)
C42 C43 C431 120.4(23)
C44 C43 C431 121.5(21)
C45 C44 C43 122.5(19)
C44 C45 C46 117.7(20)
C44 C45 C451 120.6(22)
C46 C45 C451 121.6(23)
C45 C46 C41 121.7(20)
C48 C47 C410 108.8(15)
C48 C47 N4 110.0(14)
C410 C47 N4 109.8(14)
C48 C47 C49 108.0(15)
C410 C47 C49 108.9(15)
N4 C47 C49 111.3(14)
C47 C48 C411 110.2(16)
C413 C49 C47 109.3(15)
C52 C51 N5 124.3(16)
C52 C51 C56 116.1(17)
N5 C51 C56 119.6(15)
C51 C52 C53 124.6(18)
C54 C53 C52 116.4(18)
C54 C53 C531 121.9(19)
C52 C53 C531 121.8(21)
C55 C54 C53 123.5(19)
C54 C55 C56 119.0(19)
C54 C55 C551 121.8(18)
C56 C55 C551 119.0(18)
C55 C56 C51 120.4(17)
N5 C57 C510 113.4(15)
N5 C57 C59 110.9(15)
C510 C57 C59 108.4(16)
N5 C57 C58 107.2(14)
C510 C57 C58 108.2(16)
C59 C57 C58 108.6(15)
C66 C61 C62 117.3(17)
C66 C61 N6 122.3(18)
C62 C61 N6 120.4(17)
C63 C62 C61 122.4(20)
C64 C63 C62 116.7(20)
C64 C63 C631 122.3(18)
C62 C63 C631 121.0(21)
C63 C64 C65 123.2(19)
C66 C65 C64 116.3(18)
C66 C65 C651 123.5(22)
C64 C65 C651 120.1(20)
C61 C66 C65 123.9(19)
N6 C67 C610 109.0(14)
N6 C67 C69 112.8(14)
C610 C67 C69 108.7(15)
N6 C67 C68 112.3(14)
C610 C67 C68 107.0(14)
C69 C67 C68 106.9(15)
C67 C68 C611 108.8(15)
C613 C69 C67 112.2(16)
C215 C210 C27 111.2(15)
C28 C211 C212 109.0(18)
C28 C211 C216 111.5(17)
C212 C211 C216 108.2(19)
C211 C212 C213 109.5(18)
C29 C213 C214 109.5(19)
C29 C213 C212 107.6(20)
C214 C213 C212 109.4(19)
C215 C214 C213 109.7(17)
C210 C215 C214 110.3(17)
C210 C215 C216 110.7(16)
C214 C215 C216 109.8(17)
C215 C216 C211 107.8(17)
C47 C410 C415 111.2(15)
C412 C411 C416 109.7(17)
C412 C411 C48 110.5(17)
C416 C411 C48 110.1(16)
C411 C412 C413 108.0(15)
C414 C413 C49 111.5(16)
C414 C413 C412 108.9(16)
C49 C413 C412 109.9(16)
C413 C414 C415 109.0(16)
C410 C415 C414 110.1(17)
C410 C415 C416 109.9(17)
C414 C415 C416 108.0(16)
C411 C416 C415 108.3(16)
C615 C610 C67 111.9(15)
C612 C611 C616 112.2(16)
C612 C611 C68 109.6(16)
C616 C611 C68 109.7(16)
C611 C612 C613 109.5(16)
C69 C613 C612 108.6(17)
C69 C613 C614 110.4(16)
C612 C613 C614 108.4(17)
C615 C614 C613 109.3(16)
C614 C615 C616 109.2(15)
C614 C615 C610 111.5(16)
C616 C615 C610 107.7(16)
C611 C616 C615 108.5(15)
C12S C11S C15S 126.8(100)
C11S C12S C13S 128.8(100)
C14S C13S C12S 125.3(100)
C23S C22S C21S 116.4(70)
C22S C23S C24S 108.9(89)
C25S C24S C23S 143.4(100)

loop_
_geom_bond_atom_site_label_1
_geom_bond_atom_site_label_2
_geom_bond_distance
U N1 2.252(15)
U N7 2.25(2)
U N5 2.265(14)
U N3 2.268(14)
Mo N8 1.79(2)
Mo N4 1.968(13)
Mo N2 1.969(14)
Mo N6 1.973(13)
N1 C11 1.43(3)
N1 C17 1.49(2)
N2 C21 1.46(2)
N2 C27 1.49(2)
N3 C31 1.45(2)
N3 C37 1.49(2)
N4 C41 1.43(2)
N4 C47 1.52(2)
N5 C51 1.41(2)
N5 C57 1.47(2)
N6 C61 1.45(2)
N6 C67 1.48(2)
N7 N8 1.23(2)
C11 C16 1.39(3)
C11 C12 1.41(3)
C12 C13 1.40(3)
C13 C14 1.38(3)
C13 C131 1.49(3)
C14 C15 1.37(3)
C15 C16 1.43(3)
C15 C151 1.51(3)
C17 C110 1.50(3)
C17 C18 1.54(3)
C17 C19 1.56(3)
C21 C22 1.36(3)
C21 C26 1.39(3)
C22 C23 1.42(3)
C23 C24 1.32(3)
C23 C231 1.50(3)
C24 C25 1.39(3)
C25 C26 1.43(3)
C25 C251 1.51(3)
C27 C210 1.52(2)
C27 C29 1.54(3)
C27 C28 1.55(3)
C28 C211 1.51(3)
C29 C213 1.52(3)
C31 C36 1.38(3)
C31 C32 1.39(2)
C32 C33 1.40(3)
C33 C34 1.39(3)
C33 C331 1.51(3)
C34 C35 1.42(3)
C35 C36 1.38(3)
C35 C351 1.54(3)
C37 C310 1.52(3)
C37 C38 1.53(3)
C37 C39 1.54(3)
C41 C42 1.37(3)
C41 C46 1.40(3)
C42 C43 1.37(3)
C43 C44 1.38(3)
C43 C431 1.53(3)
C44 C45 1.37(3)
C45 C46 1.39(3)
C45 C451 1.52(3)
C47 C48 1.51(3)
C47 C410 1.52(2)
C47 C49 1.56(3)
C48 C411 1.55(3)
C49 C413 1.53(3)
C51 C52 1.39(3)
C51 C56 1.44(3)
C52 C53 1.40(3)
C53 C54 1.39(3)
C53 C531 1.49(3)
C54 C55 1.36(3)
C55 C56 1.42(3)
C55 C551 1.51(3)
C57 C510 1.50(3)
C57 C59 1.54(3)
C57 C58 1.55(3)
C61 C66 1.36(3)
C61 C62 1.41(3)
C62 C63 1.40(3)
C63 C64 1.38(3)
C63 C631 1.48(3)
C64 C65 1.40(3)
C65 C66 1.39(3)
C65 C651 1.51(3)
C67 C610 1.54(2)
C67 C69 1.54(2)
C67 C68 1.56(2)
C68 C611 1.56(3)
C69 C613 1.51(3)
C210 C215 1.51(3)
C211 C212 1.53(3)
C211 C216 1.54(3)
C212 C213 1.56(4)
C213 C214 1.52(3)
C214 C215 1.51(3)
C215 C216 1.53(3)
C410 C415 1.52(3)
C411 C412 1.51(3)
C411 C416 1.53(3)
C412 C413 1.55(3)
C413 C414 1.51(3)
C414 C415 1.54(3)
C415 C416 1.54(3)
C610 C615 1.52(3)
C611 C612 1.49(3)
C611 C616 1.51(3)
C612 C613 1.53(3)
C613 C614 1.54(3)
C614 C615 1.52(3)
C615 C616 1.53(3)
C11S C12S 1.22(12)
C11S C15S 1.41(9)
C12S C13S 1.30(13)
C13S C14S 1.25(11)
C21S C22S 1.67(6)
C22S C23S 1.20(9)
C23S C24S 1.53(11)
C24S C25S 0.98(12)

loop_
_geom_torsion_atom_site_label_1
_geom_torsion_atom_site_label_2
_geom_torsion_atom_site_label_3
_geom_torsion_atom_site_label_4
_geom_torsion
N7 U N1 C11 136.7(14)
N5 U N1 C11 -103.2(14)
N3 U N1 C11 10.1(16)
N7 U N1 C17 -52.9(15)
N5 U N1 C17 67.2(14)
N3 U N1 C17 -179.5(13)
N8 Mo N2 C21 146.1(12)
N4 Mo N2 C21 34.2(14)
N6 Mo N2 C21 -103.0(12)
N8 Mo N2 C27 -29.2(17)
N4 Mo N2 C27 -141.1(15)
N6 Mo N2 C27 81.7(16)
N1 U N3 C31 -108.2(13)
N7 U N3 C31 127.0(13)
N5 U N3 C31 5.5(14)
N1 U N3 C37 66.0(15)
N7 U N3 C37 -58.8(15)
N5 U N3 C37 179.8(13)
N8 Mo N4 C41 156.5(12)
N2 Mo N4 C41 -92.0(13)
N6 Mo N4 C41 45.3(13)
N8 Mo N4 C47 -17.4(15)
N2 Mo N4 C47 94.1(14)
N6 Mo N4 C47 -128.6(14)
N1 U N5 C51 7.8(14)
N7 U N5 C51 129.4(12)
N3 U N5 C51 -106.0(13)
N1 U N5 C57 176.4(11)
N7 U N5 C57 -62.0(13)
N3 U N5 C57 62.7(12)
N8 Mo N6 C61 147.3(12)
N4 Mo N6 C61 -101.4(13)
N2 Mo N6 C61 36.6(14)
N8 Mo N6 C67 -23.7(17)
N4 Mo N6 C67 87.6(17)
N2 Mo N6 C67 -134.4(16)
N1 U N7 N8 17.3(746)
N5 U N7 N8 -101.2(745)
N3 U N7 N8 139.3(744)
U N7 N8 Mo -115.4(689)
N4 Mo N8 N7 -168.0(388)
N2 Mo N8 N7 70.7(389)
N6 Mo N8 N7 -48.5(390)
C17 N1 C11 C16 -99.5(20)
U N1 C11 C16 71.5(20)
C17 N1 C11 C12 86.7(21)
U N1 C11 C12 -102.2(18)
C16 C11 C12 C13 4.2(29)
N1 C11 C12 C13 178.0(17)
C11 C12 C13 C14 -5.0(31)
C11 C12 C13 C131 -179.1(21)
C12 C13 C14 C15 4.0(33)
C131 C13 C14 C15 178.0(22)
C13 C14 C15 C16 -2.1(32)
C13 C14 C15 C151 178.1(21)
C12 C11 C16 C15 -2.2(28)
N1 C11 C16 C15 -176.0(16)
C14 C15 C16 C11 1.2(29)
C151 C15 C16 C11 -179.0(18)
C11 N1 C17 C110 178.0(17)
U N1 C17 C110 7.1(21)
C11 N1 C17 C18 57.5(22)
U N1 C17 C18 -113.4(15)
C11 N1 C17 C19 -66.3(21)
U N1 C17 C19 122.8(14)
C27 N2 C21 C22 -96.4(19)
Mo N2 C21 C22 87.4(17)
C27 N2 C21 C26 84.7(20)
Mo N2 C21 C26 -91.5(17)
C26 C21 C22 C23 -1.9(28)
N2 C21 C22 C23 179.2(16)
C21 C22 C23 C24 1.8(30)
C21 C22 C23 C231 179.9(20)
C22 C23 C24 C25 -1.4(34)
C231 C23 C24 C25 -179.4(22)
C23 C24 C25 C26 1.1(35)
C23 C24 C25 C251 179.8(23)
C22 C21 C26 C25 1.5(28)
N2 C21 C26 C25 -179.6(17)
C24 C25 C26 C21 -1.0(30)
C251 C25 C26 C21 -179.8(20)
C21 N2 C27 C210 163.9(16)
Mo N2 C27 C210 -20.9(23)
C21 N2 C27 C29 42.9(21)
Mo N2 C27 C29 -141.8(15)
C21 N2 C27 C28 -75.9(19)
Mo N2 C27 C28 99.3(18)
N2 C27 C28 C211 -179.9(16)
C210 C27 C28 C211 -57.3(20)
C29 C27 C28 C211 59.1(21)
N2 C27 C29 C213 177.8(18)
C210 C27 C29 C213 55.3(24)
C28 C27 C29 C213 -59.9(23)
C37 N3 C31 C36 -102.5(19)
U N3 C31 C36 72.2(19)
C37 N3 C31 C32 77.7(22)
U N3 C31 C32 -107.5(17)
C36 C31 C32 C33 -1.9(26)
N3 C31 C32 C33 177.9(16)
C31 C32 C33 C34 -4.9(28)
C31 C32 C33 C331 179.9(18)
C32 C33 C34 C35 9.7(28)
C331 C33 C34 C35 -175.1(18)
C33 C34 C35 C36 -8.0(28)
C33 C34 C35 C351 176.3(18)
C34 C35 C36 C31 1.4(29)
C351 C35 C36 C31 177.1(18)
C32 C31 C36 C35 3.6(27)
N3 C31 C36 C35 -176.2(17)
C31 N3 C37 C310 179.0(16)
U N3 C37 C310 4.4(21)
C31 N3 C37 C38 -62.6(21)
U N3 C37 C38 122.8(15)
C31 N3 C37 C39 62.5(21)
U N3 C37 C39 -112.0(15)
C47 N4 C41 C42 -90.7(20)
Mo N4 C41 C42 94.3(17)
C47 N4 C41 C46 87.0(20)
Mo N4 C41 C46 -87.9(17)
C46 C41 C42 C43 1.2(28)
N4 C41 C42 C43 179.0(17)
C41 C42 C43 C44 1.9(31)
C41 C42 C43 C431 177.5(19)
C42 C43 C44 C45 -3.6(34)
C431 C43 C44 C45 -179.2(22)
C43 C44 C45 C46 2.1(35)
C43 C44 C45 C451 179.2(22)
C44 C45 C46 C41 1.2(31)
C451 C45 C46 C41 -175.9(20)
C42 C41 C46 C45 -2.8(28)
N4 C41 C46 C45 179.4(17)
C41 N4 C47 C48 142.7(16)
Mo N4 C47 C48 -43.6(20)
C41 N4 C47 C410 -97.6(18)
Mo N4 C47 C410 76.0(18)
C41 N4 C47 C49 23.1(20)
Mo N4 C47 C49 -163.3(12)
C410 C47 C48 C411 58.7(20)
N4 C47 C48 C411 179.0(15)
C49 C47 C48 C411 -59.4(20)
C48 C47 C49 C413 60.5(19)
C410 C47 C49 C413 -57.5(19)
N4 C47 C49 C413 -178.7(14)
C57 N5 C51 C52 -98.2(20)
U N5 C51 C52 71.1(22)
C57 N5 C51 C56 84.4(20)
U N5 C51 C56 -106.4(16)
N5 C51 C52 C53 179.8(19)
C56 C51 C52 C53 -2.7(29)
C51 C52 C53 C54 1.2(32)
C51 C52 C53 C531 -178.1(22)
C52 C53 C54 C55 0.6(34)
C531 C53 C54 C55 179.9(23)
C53 C54 C55 C56 -0.7(33)
C53 C54 C55 C551 -176.3(21)
C54 C55 C56 C51 -1.0(28)
C551 C55 C56 C51 174.8(18)
C52 C51 C56 C55 2.5(26)
N5 C51 C56 C55 -179.8(16)
C51 N5 C57 C510 -61.6(20)
U N5 C57 C510 128.9(14)
C51 N5 C57 C59 60.7(19)
U N5 C57 C59 -108.9(14)
C51 N5 C57 C58 179.1(15)
U N5 C57 C58 9.5(18)
C67 N6 C61 C66 -100.4(20)
Mo N6 C61 C66 86.6(19)
C67 N6 C61 C62 80.4(21)
Mo N6 C61 C62 -92.6(17)
C66 C61 C62 C63 -3.5(28)
N6 C61 C62 C63 175.6(17)
C61 C62 C63 C64 4.0(29)
C61 C62 C63 C631 -176.2(19)
C62 C63 C64 C65 -3.5(31)
C631 C63 C64 C65 176.8(21)
C63 C64 C65 C66 2.4(32)
C63 C64 C65 C651 178.8(21)
C62 C61 C66 C65 2.4(30)
N6 C61 C66 C65 -176.7(18)
C64 C65 C66 C61 -1.9(31)
C651 C65 C66 C61 -178.2(21)
C61 N6 C67 C610 160.9(15)
Mo N6 C67 C610 -28.5(22)
C61 N6 C67 C69 40.1(21)
Mo N6 C67 C69 -149.3(14)
C61 N6 C67 C68 -80.8(19)
Mo N6 C67 C68 89.9(19)
N6 C67 C68 C611 -177.6(14)
C610 C67 C68 C611 -58.0(19)
C69 C67 C68 C611 58.3(19)
N6 C67 C69 C613 176.9(15)
C610 C67 C69 C613 55.9(21)
C68 C67 C69 C613 -59.3(20)
N2 C27 C210 C215 -177.5(15)
C29 C27 C210 C215 -55.6(21)
C28 C27 C210 C215 59.2(20)
C27 C28 C211 C212 -61.2(22)
C27 C28 C211 C216 58.3(24)
C28 C211 C212 C213 60.7(22)
C216 C211 C212 C213 -60.8(22)
C27 C29 C213 C214 -57.6(26)
C27 C29 C213 C212 61.1(24)
C211 C212 C213 C29 -60.2(22)
C211 C212 C213 C214 58.6(22)
C29 C213 C214 C215 59.2(25)
C212 C213 C214 C215 -58.4(23)
C27 C210 C215 C214 59.4(22)
C27 C210 C215 C216 -62.3(21)
C213 C214 C215 C210 -60.5(23)
C213 C214 C215 C216 61.7(23)
C210 C215 C216 C211 58.6(22)
C214 C215 C216 C211 -63.4(22)
C28 C211 C216 C215 -57.1(24)
C212 C211 C216 C215 62.7(21)
C48 C47 C410 C415 -59.2(20)
N4 C47 C410 C415 -179.6(15)
C49 C47 C410 C415 58.3(20)
C47 C48 C411 C412 60.9(22)
C47 C48 C411 C416 -60.4(21)
C416 C411 C412 C413 62.2(20)
C48 C411 C412 C413 -59.3(22)
C47 C49 C413 C414 59.5(20)
C47 C49 C413 C412 -61.4(20)
C411 C412 C413 C414 -61.9(20)
C411 C412 C413 C49 60.6(21)
C49 C413 C414 C415 -59.4(21)
C412 C413 C414 C415 62.0(20)
C47 C410 C415 C414 -59.1(21)
C47 C410 C415 C416 59.7(20)
C413 C414 C415 C410 58.2(21)
C413 C414 C415 C416 -61.8(21)
C412 C411 C416 C415 -62.6(20)
C48 C411 C416 C415 59.1(20)
C410 C415 C416 C411 -58.9(20)
C414 C415 C416 C411 61.2(20)
N6 C67 C610 C615 -177.9(15)
C69 C67 C610 C615 -54.6(20)
C68 C67 C610 C615 60.5(20)
C67 C68 C611 C612 -62.1(20)
C67 C68 C611 C616 61.4(20)
C616 C611 C612 C613 -59.6(21)
C68 C611 C612 C613 62.5(20)
C67 C69 C613 C612 60.2(21)
C67 C69 C613 C614 -58.5(22)
C611 C612 C613 C69 -60.7(21)
C611 C612 C613 C614 59.2(20)
C69 C613 C614 C615 57.9(22)
C612 C613 C614 C615 -60.9(20)
C613 C614 C615 C616 61.5(20)
C613 C614 C615 C610 -57.4(21)
C67 C610 C615 C614 57.2(21)
C67 C610 C615 C616 -62.6(19)
C612 C611 C616 C615 59.0(20)
C68 C611 C616 C615 -63.0(20)
C614 C615 C616 C611 -59.0(20)
C610 C615 C616 C611 62.2(19)
C15S C11S C12S C13S 160.8(117)
C11S C12S C13S C14S -125.5(164)
C21S C22S C23S C24S 174.4(58)
C22S C23S C24S C25S 84.8(251)
